data_6000566
loop_
_publ_author_name
'Partin, D. E.'
'Okeeffe, M.'
'Vondreele, R. B.'

_publ_section_title
;
 Crystal-structure and profile fitting of Mg(OD)2 by time-of-flight
 neutron-diffraction
;
_journal_name_full 'Journal of Applied Crystallography'
_journal_page_first 581
_journal_page_last 584
_journal_paper_doi 10.1107/S0021889893008672
_journal_volume 27
_journal_year 1994
_chemical_formula_sum 'D2 Mg O2'
_space_group_name_H-M_alt 'P -3 m 1'
_cell_angle_alpha 90.000
_cell_angle_beta 90.000
_cell_angle_gamma 120.000
_cell_length_a 3.1455
_cell_length_b 3.1455
_cell_length_c 4.7646
_cell_volume 40.83
_cod_database_code 6000566

loop_
_atom_site_label
_atom_site_fract_x
_atom_site_fract_y
_atom_site_fract_z
? ? ? ?
